data_7719423
loop_
_publ_author_name
'Ridley, Christopher J.'
'Abdeldaim, Aly H.'
'Bull, Craig L.'
'Tustain, Katherine'
'Clark, Lucy'

_publ_section_title
;
 Pressure-induced tuning of the triangular-honeycomb structure of
 ferroelectric quantum spin liquid candidate, TbInO<sub>3</sub>.
;
_journal_issue 42
_journal_name_full 'Dalton transactions (Cambridge, England : 2003)'
_journal_page_first 15696
_journal_page_last 15700
_journal_paper_doi 10.1039/d5dt01863c
_journal_volume 54
_journal_year 2025
_chemical_formula_moiety 'In O3 Tb'
_chemical_formula_structural 'In O3 Tb'
_chemical_formula_sum 'In O3 Tb'
_chemical_formula_weight 321.747
_chemical_name_common 'Terbium indium oxide'
_space_group_crystal_system hexagonal
_space_group_IT_number 185
_space_group_name_Hall 'P 6c -2'
_space_group_name_H-M_alt 'P 63 c m'
_symmetry_space_group_name_H-M 'P 63 c m'
_audit_update_record
;
2025-07-19 deposited with the CCDC.	2025-09-10 downloaded from the CCDC.
;
_cell_angle_alpha 90
_cell_angle_beta 90
_cell_angle_gamma 120
_cell_formula_units_Z 6
_cell_length_a 6.2891(3)
_cell_length_b 6.2891(3)
_cell_length_c 12.2663(10)
_cell_measurement_pressure 2.08611
_cell_measurement_temperature 293.00000
_cell_volume 420.17(4)
_diffrn_ambient_temperature 293.00000
_diffrn_detector 'ZnS scintillator'
_diffrn_detector_type custom
_diffrn_measurement_device_type 'PEARL diffractometer'
_diffrn_radiation_monochromator none
_diffrn_radiation_type Neutron
_diffrn_source 'Pulsed neutron source'
_diffrn_source_target W
_exptl_absorpt_correction_type empirical
_exptl_absorpt_process_details
;
Calculated using MANTID routines.
;
_exptl_crystal_density_diffrn 7.62934
_pd_instr_dist_spec/detc 800
_pd_instr_dist_src/spec 12800
_pd_instr_location 'SNS, Oak Ridge National Lab'
_pd_meas_2theta_fixed 90
_pd_meas_scan_method
;
Time-of-flight
;
_pd_proc_info_data_reduction
;
Data reduction performed using Mantid
;
_pd_proc_info_excluded_regions
;
?
;
_pd_proc_ls_background_function 'Chebychev polynomial'
_pd_proc_ls_pref_orient_corr
;
No requirement for preferred orientation correction
;
_pd_proc_ls_prof_R_factor 3.80153
_pd_proc_ls_prof_wR_expected 3.95342
_pd_proc_ls_prof_wR_factor 4.53662
_pd_spec_mounting 'TiZr Capsule'
_pd_spec_mount_mode transmission
_refine_ls_extinction_method none
_refine_ls_goodness_of_fit_all 1.14752
_refine_ls_matrix_type sparse
_refine_ls_number_parameters 43
_refine_ls_R_I_factor 2.83605
_refine_ls_shift/su_max 0.0706
_refine_ls_weighting_scheme sigma
_cod_data_source_file d5dt01863c1.cif
_cod_data_source_block p7
_cod_depositor_comments
;
The following automatic conversions were performed:

data item '_space_group_crystal_system' value 'Hexagonal' was changed
to 'hexagonal' in accordance with the
/home/data/users/saulius/crontab/automatic-downloads/rss-feeds/RSC/lib/dictionaries/cif_core.dic
dictionary named 'cif_core.dic' version 2.4.2 last updated on
2011-04-26.

Automatic conversion script
Id: cif_fix_values 8170 2020-07-09 18:12:32Z antanas 

 Adding full bibliography for 7719421--7719440.cif.
;
_cod_original_cell_volume 420.17(5)
_cod_original_formula_sum 'In O3 Tb '
_cod_database_code 7719423
_pr_proc_ls_profile_function
;
Voigt function convoluted with a back-to-back double exponential.
;

loop_
_symmetry_equiv_pos_as_xyz
'x, y, z '
'-x, -y, z+1/2 '
'-x+y, -x, z '
'-x+y, y, z+1/2 '
'-y, -x, z+1/2 '
'-y, x-y, z '
'y, -x+y, z+1/2 '
'y, x, z '
'x-y, -y, z '
'x-y, x, z+1/2 '
'-x, -x+y, z '
'x, x-y, z+1/2 '

loop_
_atom_site_label
_atom_site_type_symbol
_atom_site_symmetry_multiplicity
_atom_site_fract_x
_atom_site_fract_y
_atom_site_fract_z
_atom_site_occupancy
_atom_site_B_iso_or_equiv
Tb1 Tb 2 0 0 0.262(3) 1 0.1
Tb2 Tb 4 0.3333333 0.6666667 0.234(2) 1 0.1
In1 In 6 0.344(4) 0 0 1 0.1176497
O1 O 6 0.308(2) 0 0.1632(16) 1 0.3151487
O2 O 6 0.652(3) 0 0.3202(17) 1 0.3151487
O3 O 2 0 0 0.470(3) 1 0.3151487
O4 O 4 0.3333333 0.6666667 0.021(2) 1 0.3151487

loop_
_geom_angle_atom_site_label_1
_geom_angle_atom_site_label_2
_geom_angle_atom_site_label_3
_geom_angle
_geom_angle_site_symmetry_1
_geom_angle_site_symmetry_2
_geom_angle_site_symmetry_3
O1 Tb1 O1 94.4(12) 1_555 1_555 6_555
O1 Tb1 O1 94.4(12) 3_555 1_555 1_555
O1 Tb1 O1 94.4(12) 3_555 1_555 6_555
O2 Tb1 O1 76.2(4) 6_545 1_555 3_555
O2 Tb1 O1 76.2(4) 6_545 1_555 1_555
O2 Tb1 O1 166.0(17) 6_545 1_555 6_555
O2 Tb1 O2 110.9(9) 1_455 1_555 6_545
O2 Tb1 O1 76.2(4) 1_455 1_555 3_555
O2 Tb1 O1 166.0(17) 1_455 1_555 1_555
O2 Tb1 O1 76.2(4) 1_455 1_555 6_555
O2 Tb1 O2 110.9(9) 3_665 1_555 1_455
O2 Tb1 O2 110.9(9) 3_665 1_555 6_545
O2 Tb1 O1 166.0(17) 3_665 1_555 3_555
O2 Tb1 O1 76.2(4) 3_665 1_555 1_555
O2 Tb1 O1 76.2(4) 3_665 1_555 6_555
O3 Tb1 O2 72.0(10) 1_555 1_555 3_665
O3 Tb1 O2 72.0(10) 1_555 1_555 1_455
O3 Tb1 O2 72.0(10) 1_555 1_555 6_545
O3 Tb1 O1 122.1(8) 1_555 1_555 3_555
O3 Tb1 O1 122.1(8) 1_555 1_555 1_555
O3 Tb1 O1 122.1(8) 1_555 1_555 6_555
O2 Tb2 O2 100.6(10) 3_665 1_555 6_555
O2 Tb2 O2 100.6(10) 1_565 1_555 3_665
O2 Tb2 O2 100.6(10) 1_565 1_555 6_555
O1 Tb2 O2 77.0(5) 1_565 1_555 1_565
O1 Tb2 O2 174.1(14) 1_565 1_555 3_665
O1 Tb2 O2 74.9(6) 1_565 1_555 6_555
O1 Tb2 O1 107.2(9) 3_665 1_555 1_565
O1 Tb2 O2 74.9(6) 3_665 1_555 1_565
O1 Tb2 O2 77.0(5) 3_665 1_555 3_665
O1 Tb2 O2 174.1(14) 3_665 1_555 6_555
O1 Tb2 O1 107.2(9) 6_555 1_555 3_665
O1 Tb2 O1 107.2(9) 6_555 1_555 1_565
O1 Tb2 O2 174.1(14) 6_555 1_555 1_565
O1 Tb2 O2 74.9(6) 6_555 1_555 3_665
O1 Tb2 O2 77.0(5) 6_555 1_555 6_555
O4 Tb2 O1 68.4(8) 1_555 1_555 6_555
O4 Tb2 O1 68.4(8) 1_555 1_555 3_665
O4 Tb2 O1 68.4(8) 1_555 1_555 1_565
O4 Tb2 O2 117.3(8) 1_555 1_555 1_565
O4 Tb2 O2 117.3(8) 1_555 1_555 3_665
O4 Tb2 O2 117.3(8) 1_555 1_555 6_555
O4 In1 O1 86.0(8) 1_545 1_555 1_555
O4 In1 O4 121.5(14) 8_555 1_555 1_545
O4 In1 O1 86.0(8) 8_555 1_555 1_555
O3 In1 O4 119.1(7) 2_554 1_555 8_555
O3 In1 O4 119.1(7) 2_554 1_555 1_545
O3 In1 O1 93.2(15) 2_554 1_555 1_555
O2 In1 O3 81.0(13) 2_654 1_555 2_554
O2 In1 O4 96.8(9) 2_654 1_555 8_555
O2 In1 O4 96.8(9) 2_654 1_555 1_545
O2 In1 O1 174.3(16) 2_654 1_555 1_555
Tb1 O1 In1 128.4(13) 1_555 1_555 1_555
Tb2 O1 Tb1 103.9(8) 1_545 1_555 1_555
Tb2 O1 In1 108.0(10) 1_545 1_555 1_555
Tb2 O1 Tb2 101.4(9) 8_555 1_555 1_545
Tb2 O1 Tb1 103.9(8) 8_555 1_555 1_555
Tb2 O1 In1 108.0(10) 8_555 1_555 1_555
O4 O1 Tb2 60.3(8) 8_555 1_555 8_555
O4 O1 Tb2 120.7(7) 8_555 1_555 1_545
O4 O1 Tb1 134.3(5) 8_555 1_555 1_555
O4 O1 In1 48.0(6) 8_555 1_555 1_555
O4 O1 O4 81.1(8) 1_545 1_555 8_555
O4 O1 Tb2 120.7(7) 1_545 1_555 8_555
O4 O1 Tb2 60.3(8) 1_545 1_555 1_545
O4 O1 Tb1 134.3(5) 1_545 1_555 1_555
O4 O1 In1 48.0(6) 1_545 1_555 1_555
O2 O1 O4 96.8(5) 6_545 1_555 1_545
O2 O1 O4 171.6(7) 6_545 1_555 8_555
O2 O1 Tb2 114.9(10) 6_545 1_555 8_555
O2 O1 Tb2 52.0(6) 6_545 1_555 1_545
O2 O1 Tb1 52.1(6) 6_545 1_555 1_555
O2 O1 In1 135.2(6) 6_545 1_555 1_555
O2 O1 O2 84.0(10) 3_665 1_555 6_545
O2 O1 O4 171.6(7) 3_665 1_555 1_545
O2 O1 O4 96.8(5) 3_665 1_555 8_555
O2 O1 Tb2 52.0(6) 3_665 1_555 8_555
O2 O1 Tb2 114.9(10) 3_665 1_555 1_545
O2 O1 Tb1 52.1(6) 3_665 1_555 1_555
O2 O1 In1 135.2(6) 3_665 1_555 1_555
O2 O1 O2 76.7(7) 1_555 1_555 3_665
O2 O1 O2 76.7(7) 1_555 1_555 6_545
O2 O1 O4 95.3(6) 1_555 1_555 1_545
O2 O1 O4 95.3(6) 1_555 1_555 8_555
O2 O1 Tb2 51.0(5) 1_555 1_555 8_555
O2 O1 Tb2 51.0(5) 1_555 1_555 1_545
O2 O1 Tb1 106.3(11) 1_555 1_555 1_555
O2 O1 In1 125.3(11) 1_555 1_555 1_555
O3 O1 O2 170.9(9) 2_554 1_555 1_555
O3 O1 O2 109.7(6) 2_554 1_555 3_665
O3 O1 O2 109.7(6) 2_554 1_555 6_545
O3 O1 O4 77.9(7) 2_554 1_555 1_545
O3 O1 O4 77.9(7) 2_554 1_555 8_555
O3 O1 Tb2 127.7(6) 2_554 1_555 8_555
O3 O1 Tb2 127.7(6) 2_554 1_555 1_545
O3 O1 Tb1 82.8(10) 2_554 1_555 1_555
O3 O1 In1 45.7(10) 2_554 1_555 1_555
Tb1 O2 In1 107.4(14) 1_655 1_555 2_655
Tb2 O2 Tb1 104.6(8) 8_555 1_555 1_655
Tb2 O2 In1 117.6(10) 8_555 1_555 2_655
Tb2 O2 Tb2 103.6(12) 1_545 1_555 8_555
Tb2 O2 Tb1 104.6(8) 1_545 1_555 1_655
Tb2 O2 In1 117.6(10) 1_545 1_555 2_655
O1 O2 Tb2 109.4(10) 6_655 1_555 1_545
O1 O2 Tb2 53.1(6) 6_655 1_555 8_555
O1 O2 Tb1 51.7(7) 6_655 1_555 1_655
O1 O2 In1 132.5(7) 6_655 1_555 2_655
O1 O2 O1 72.7(8) 3_655 1_555 6_655
O1 O2 Tb2 53.1(6) 3_655 1_555 1_545
O1 O2 Tb2 109.4(10) 3_655 1_555 8_555
O1 O2 Tb1 51.7(7) 3_655 1_555 1_655
O1 O2 In1 132.5(7) 3_655 1_555 2_655
O3 O2 O1 96.2(8) 1_655 1_555 3_655
O3 O2 O1 96.2(8) 1_655 1_555 6_655
O3 O2 Tb2 127.8(5) 1_655 1_555 1_545
O3 O2 Tb2 127.8(5) 1_655 1_555 8_555
O3 O2 Tb1 58.1(11) 1_655 1_555 1_655
O3 O2 In1 49.3(10) 1_655 1_555 2_655
O1 O2 O3 178.4(10) 1_555 1_555 1_655
O1 O2 O1 82.5(7) 1_555 1_555 3_655
O1 O2 O1 82.5(7) 1_555 1_555 6_655
O1 O2 Tb2 52.1(5) 1_555 1_555 1_545
O1 O2 Tb2 52.1(5) 1_555 1_555 8_555
O1 O2 Tb1 120.3(12) 1_555 1_555 1_655
O1 O2 In1 132.3(11) 1_555 1_555 2_655
In1 O3 In1 117.3(5) 2_555 1_555 5_555
In1 O3 In1 117.3(5) 10_555 1_555 2_555
In1 O3 In1 117.3(5) 10_555 1_555 5_555
Tb1 O3 In1 99.6(11) 1_555 1_555 10_555
Tb1 O3 In1 99.6(11) 1_555 1_555 2_555
Tb1 O3 In1 99.6(11) 1_555 1_555 5_555
O2 O3 Tb1 49.9(8) 3_665 1_555 1_555
O2 O3 In1 49.7(6) 3_665 1_555 10_555
O2 O3 In1 119.0(9) 3_665 1_555 2_555
O2 O3 In1 119.0(9) 3_665 1_555 5_555
O2 O3 O2 83.0(11) 6_545 1_555 3_665
O2 O3 Tb1 49.9(8) 6_545 1_555 1_555
O2 O3 In1 119.0(9) 6_545 1_555 10_555
O2 O3 In1 119.0(9) 6_545 1_555 2_555
O2 O3 In1 49.7(6) 6_545 1_555 5_555
O2 O3 O2 83.0(11) 1_455 1_555 6_545
O2 O3 O2 83.0(11) 1_455 1_555 3_665
O2 O3 Tb1 49.9(8) 1_455 1_555 1_555
O2 O3 In1 119.0(9) 1_455 1_555 10_555
O2 O3 In1 49.7(6) 1_455 1_555 2_555
O2 O3 In1 119.0(9) 1_455 1_555 5_555
O1 O3 O2 137.8(4) 5_555 1_555 1_455
O1 O3 O2 90.8(5) 5_555 1_555 6_545
O1 O3 O2 137.8(4) 5_555 1_555 3_665
O1 O3 Tb1 140.7(6) 5_555 1_555 1_555
O1 O3 In1 100.5(12) 5_555 1_555 10_555
O1 O3 In1 100.5(12) 5_555 1_555 2_555
O1 O3 In1 41.1(7) 5_555 1_555 5_555
O1 O3 O1 66.5(10) 2_555 1_555 5_555
O1 O3 O2 90.8(5) 2_555 1_555 1_455
O1 O3 O2 137.8(4) 2_555 1_555 6_545
O1 O3 O2 137.8(4) 2_555 1_555 3_665
O1 O3 Tb1 140.7(6) 2_555 1_555 1_555
O1 O3 In1 100.5(12) 2_555 1_555 10_555
O1 O3 In1 41.1(7) 2_555 1_555 2_555
O1 O3 In1 100.5(12) 2_555 1_555 5_555
O1 O3 O1 66.5(10) 10_555 1_555 2_555
O1 O3 O1 66.5(10) 10_555 1_555 5_555
O1 O3 O2 137.8(4) 10_555 1_555 1_455
O1 O3 O2 137.8(4) 10_555 1_555 6_545
O1 O3 O2 90.8(5) 10_555 1_555 3_665
O1 O3 Tb1 140.7(6) 10_555 1_555 1_555
O1 O3 In1 41.1(7) 10_555 1_555 10_555
O1 O3 In1 100.5(12) 10_555 1_555 2_555
O1 O3 In1 100.5(12) 10_555 1_555 5_555
In1 O4 In1 118.5(4) 1_565 1_555 3_665
In1 O4 In1 118.5(4) 6_555 1_555 1_565
In1 O4 In1 118.5(4) 6_555 1_555 3_665
Tb2 O4 In1 97.1(7) 1_555 1_555 6_555
Tb2 O4 In1 97.1(7) 1_555 1_555 1_565
Tb2 O4 In1 97.1(7) 1_555 1_555 3_665
O1 O4 Tb2 51.3(5) 6_555 1_555 1_555
O1 O4 In1 46.0(4) 6_555 1_555 6_555
O1 O4 In1 121.6(9) 6_555 1_555 1_565
O1 O4 In1 113.7(8) 6_555 1_555 3_665
O1 O4 O1 85.1(8) 1_565 1_555 6_555
O1 O4 Tb2 51.3(5) 1_565 1_555 1_555
O1 O4 In1 113.7(8) 1_565 1_555 6_555
O1 O4 In1 46.0(4) 1_565 1_555 1_565
O1 O4 In1 121.6(9) 1_565 1_555 3_665
O1 O4 O1 85.1(8) 3_665 1_555 1_565
O1 O4 O1 85.1(8) 3_665 1_555 6_555
O1 O4 Tb2 51.3(5) 3_665 1_555 1_555
O1 O4 In1 121.6(9) 3_665 1_555 6_555
O1 O4 In1 113.7(8) 3_665 1_555 1_565
O1 O4 In1 46.0(4) 3_665 1_555 3_665

loop_
_geom_bond_atom_site_label_1
_geom_bond_atom_site_label_2
_geom_bond_distance
_geom_bond_site_symmetry_1
_geom_bond_site_symmetry_2
Tb1 O1 2.29(2) 1_555 6_555
Tb1 O1 2.29(2) 1_555 1_555
Tb1 O1 2.29(2) 1_555 3_555
Tb1 O2 2.30(2) 1_555 6_545
Tb1 O2 2.30(2) 1_555 1_455
Tb1 O2 2.30(2) 1_555 3_665
Tb1 O3 2.55(5) 1_555 1_555
Tb2 O2 2.311(18) 1_555 6_555
Tb2 O2 2.311(18) 1_555 3_665
Tb2 O2 2.311(18) 1_555 1_565
Tb2 O1 2.345(15) 1_555 1_565
Tb2 O1 2.345(15) 1_555 3_665
Tb2 O1 2.345(15) 1_555 6_555
Tb2 O4 2.61(4) 1_555 1_555
In1 O1 2.01(2) 1_555 1_555
In1 O4 2.080(13) 1_555 1_545
In1 O4 2.080(13) 1_555 8_555
In1 O3 2.19(3) 1_555 2_554
In1 O2 2.21(2) 1_555 2_654
O1 In1 2.01(2) 1_555 1_555
O1 Tb1 2.29(2) 1_555 1_555
O1 Tb2 2.345(15) 1_555 1_545
O1 Tb2 2.345(15) 1_555 8_555
O1 O4 2.79(2) 1_555 8_555
O1 O4 2.79(2) 1_555 1_545
O1 O2 2.83(2) 1_555 6_545
O1 O2 2.83(2) 1_555 3_665
O1 O2 2.90(3) 1_555 1_555
O1 O3 3.06(4) 1_555 2_554
O2 In1 2.21(2) 1_555 2_655
O2 Tb1 2.30(2) 1_555 1_655
O2 Tb2 2.311(18) 1_555 8_555
O2 Tb2 2.311(18) 1_555 1_545
O2 O1 2.83(2) 1_555 6_655
O2 O1 2.83(2) 1_555 3_655
O2 O3 2.86(3) 1_555 1_655
O2 O1 2.90(3) 1_555 1_555
O3 In1 2.19(3) 1_555 5_555
O3 In1 2.19(3) 1_555 2_555
O3 In1 2.19(3) 1_555 10_555
O3 Tb1 2.55(5) 1_555 1_555
O3 O2 2.86(3) 1_555 3_665
O3 O2 2.86(3) 1_555 6_545
O3 O2 2.86(3) 1_555 1_455
O3 O1 3.06(4) 1_555 5_555
O3 O1 3.06(4) 1_555 2_555
O3 O1 3.06(4) 1_555 10_555
O4 In1 2.080(13) 1_555 3_665
O4 In1 2.080(13) 1_555 1_565
O4 In1 2.080(13) 1_555 6_555
O4 Tb2 2.61(4) 1_555 1_555
O4 O1 2.79(2) 1_555 6_555
O4 O1 2.79(2) 1_555 1_565
O4 O1 2.79(2) 1_555 3_665
